data_1548164
loop_
_publ_author_name
'Jun Yuan'
'Tingting Sun'
'Xin He'
'Ke An'
'Jun Zhu'
'Liang Zhao'

_publ_section_title
;
 Synthesis of tetra- and octa-aurated heteroaryl complexes towards probing
 aromatic indoliums
;
_journal_name_full 'Nature Communications'
_journal_page_first 11489
_journal_paper_doi 10.1038/ncomms11489
_journal_volume 7
_journal_year 2016
_chemical_formula_sum 'C63 H56 Au3 B Cl3 F4 N P3 Si'
_chemical_formula_weight 1732.15
_space_group_IT_number 2
_symmetry_cell_setting triclinic
_symmetry_space_group_name_Hall '-P 1'
_symmetry_space_group_name_H-M 'P -1'
_atom_sites_solution_hydrogens geom
_atom_sites_solution_primary direct
_atom_sites_solution_secondary difmap
_cell_angle_alpha 67.55(3)
_cell_angle_beta 89.98(3)
_cell_angle_gamma 89.81(3)
_cell_formula_units_Z 2
_cell_length_a 10.506(2)
_cell_length_b 16.748(3)
_cell_length_c 19.375(4)
_cell_measurement_reflns_used 14053
_cell_measurement_temperature 173(2)
_cell_measurement_theta_max 32.7553
_cell_measurement_theta_min 1.9385
_cell_volume 3150.7(13)
_computing_structure_refinement 'SHELXL-97 (Sheldrick, 1997)'
_computing_structure_solution 'SHELXS-97 (Sheldrick, 1990)'
_diffrn_ambient_temperature 173(2)
_diffrn_measured_fraction_theta_full 0.998
_diffrn_measured_fraction_theta_max 0.998
_diffrn_measurement_device_type CCD
_diffrn_radiation_monochromator Confocal
_diffrn_radiation_source 'Rotating Anode'
_diffrn_radiation_type MoK\a
_diffrn_radiation_wavelength 0.710747
_diffrn_reflns_av_R_equivalents 0.1111
_diffrn_reflns_av_sigmaI/netI 0.0888
_diffrn_reflns_limit_h_max 12
_diffrn_reflns_limit_h_min -12
_diffrn_reflns_limit_k_max 19
_diffrn_reflns_limit_k_min -19
_diffrn_reflns_limit_l_max 23
_diffrn_reflns_limit_l_min -23
_diffrn_reflns_number 34289
_diffrn_reflns_theta_full 25.01
_diffrn_reflns_theta_max 25.01
_diffrn_reflns_theta_min 1.94
_exptl_absorpt_coefficient_mu 7.241
_exptl_absorpt_correction_T_max 1.0000
_exptl_absorpt_correction_T_min 0.2931
_exptl_absorpt_correction_type multi-scan
_exptl_crystal_colour Colorless
_exptl_crystal_density_diffrn 1.826
_exptl_crystal_density_method 'not measured'
_exptl_crystal_description Rod-like
_exptl_crystal_F_000 1658
_exptl_crystal_size_max 0.52
_exptl_crystal_size_mid 0.26
_exptl_crystal_size_min 0.23
_refine_diff_density_max 2.325
_refine_diff_density_min -1.611
_refine_diff_density_rms 0.226
_refine_ls_extinction_method none
_refine_ls_goodness_of_fit_ref 1.092
_refine_ls_hydrogen_treatment constr
_refine_ls_matrix_type full
_refine_ls_number_parameters 700
_refine_ls_number_reflns 11087
_refine_ls_number_restraints 21
_refine_ls_restrained_S_all 1.091
_refine_ls_R_factor_all 0.0630
_refine_ls_R_factor_gt 0.0579
_refine_ls_shift/su_max 0.001
_refine_ls_shift/su_mean 0.000
_refine_ls_structure_factor_coef Fsqd
_refine_ls_weighting_details 'calc w=1/[\s^2^(Fo^2^)+(0.0604P)^2^+8.4775P] where P=(Fo^2^+2Fc^2^)/3'
_refine_ls_weighting_scheme calc
_refine_ls_wR_factor_gt 0.1447
_refine_ls_wR_factor_ref 0.1490
_reflns_number_gt 10099
_reflns_number_total 11087
_reflns_threshold_expression >2sigma(I)
_cod_data_source_file ncomms11489-3.cif
_cod_data_source_block 3
_cod_depositor_comments
;
The following automatic conversions were performed:

'_symmetry_cell_setting' value 'Triclinic' changed to 'triclinic'
according to the built-in table from CIF Core dictionary named
'cif_core.dic' version 2.4.1 from 2010-06-29.

'_exptl_absorpt_correction_type' value 'Multi-scan' changed to
'multi-scan' according to the built-in table from CIF Core dictionary
named 'cif_core.dic' version 2.4.1 from 2010-06-29.

'_refine_ls_hydrogen_treatment' value 'Constr' changed to 'constr'
according to the built-in table from CIF Core dictionary named
'cif_core.dic' version 2.4.1 from 2010-06-29.

Automatic conversion script
Id: cif_fix_values 5376 2017-05-30 11:51:03Z andrius 
;
_cod_original_cell_volume 3150.7(11)
_cod_original_sg_symbol_H-M P-1
_cod_database_code 1548164

loop_
_symmetry_equiv_pos_as_xyz
'x, y, z'
'-x, -y, -z'

loop_
_atom_site_label
_atom_site_type_symbol
_atom_site_fract_x
_atom_site_fract_y
_atom_site_fract_z
_atom_site_U_iso_or_equiv
_atom_site_adp_type
_atom_site_occupancy
_atom_site_symmetry_multiplicity
_atom_site_calc_flag
_atom_site_refinement_flags
_atom_site_disorder_assembly
_atom_site_disorder_group
Au1 Au -0.06713(3) -0.44024(2) 0.761060(17) 0.02988(11) Uani 1 1 d . . .
Au2 Au -0.09064(3) -0.27936(2) 0.800065(18) 0.03150(11) Uani 1 1 d . . .
Au3 Au -0.29755(3) -0.41073(2) 0.844264(18) 0.03230(11) Uani 1 1 d . . .
P1 P -0.0413(2) -0.45733(15) 0.65277(13) 0.0320(5) Uani 1 1 d . . .
C1 C -0.0006(9) -0.3587(6) 0.5760(5) 0.034(2) Uani 1 1 d . . .
C2 C -0.0636(14) -0.2825(8) 0.5692(7) 0.071(4) Uani 1 1 d . . .
H2A H -0.1245 -0.2825 0.6041 0.085 Uiso 1 1 calc R . .
C3 C -0.0341(17) -0.2074(8) 0.5103(8) 0.090(5) Uani 1 1 d . . .
H3A H -0.0739 -0.1563 0.5068 0.108 Uiso 1 1 calc R . .
C4 C 0.0515(15) -0.2053(7) 0.4566(7) 0.071(4) Uani 1 1 d . . .
H4A H 0.0674 -0.1538 0.4165 0.085 Uiso 1 1 calc R . .
C5 C 0.1138(11) -0.2791(7) 0.4620(6) 0.048(3) Uani 1 1 d . . .
H5A H 0.1737 -0.2779 0.4262 0.058 Uiso 1 1 calc R . .
C6 C 0.0874(10) -0.3555(6) 0.5208(6) 0.044(2) Uani 1 1 d . . .
H6A H 0.1288 -0.4059 0.5238 0.052 Uiso 1 1 calc R . .
C7 C -0.1841(9) -0.4967(6) 0.6217(5) 0.038(2) Uani 1 1 d . . .
C8 C -0.2121(9) -0.4717(7) 0.5475(6) 0.044(2) Uani 1 1 d . . .
H8A H -0.1648 -0.4297 0.5110 0.053 Uiso 1 1 calc R . .
C9 C -0.3165(10) -0.5128(8) 0.5286(7) 0.055(3) Uani 1 1 d . . .
H9A H -0.3377 -0.4967 0.4785 0.066 Uiso 1 1 calc R . .
C10 C -0.3860(11) -0.5739(8) 0.5799(7) 0.063(3) Uani 1 1 d . . .
H10A H -0.4538 -0.6000 0.5659 0.075 Uiso 1 1 calc R . .
C11 C -0.3538(11) -0.5970(8) 0.6542(7) 0.058(3) Uani 1 1 d . . .
H11A H -0.4019 -0.6394 0.6899 0.070 Uiso 1 1 calc R . .
C12 C -0.2542(10) -0.5605(7) 0.6784(6) 0.050(3) Uani 1 1 d . . .
H12A H -0.2345 -0.5769 0.7288 0.060 Uiso 1 1 calc R . .
C13 C 0.0845(8) -0.5342(5) 0.6581(5) 0.0322(19) Uani 1 1 d . . .
C14 C 0.2026(9) -0.5225(7) 0.6836(6) 0.047(2) Uani 1 1 d . . .
H14A H 0.2171 -0.4750 0.6961 0.057 Uiso 1 1 calc R . .
C15 C 0.2991(11) -0.5810(8) 0.6906(7) 0.057(3) Uani 1 1 d . . .
H15A H 0.3785 -0.5720 0.7076 0.068 Uiso 1 1 calc R . .
C16 C 0.2808(10) -0.6521(7) 0.6731(6) 0.052(3) Uani 1 1 d . . .
H16A H 0.3465 -0.6914 0.6787 0.062 Uiso 1 1 calc R . .
C17 C 0.1640(11) -0.6640(6) 0.6472(6) 0.049(3) Uani 1 1 d . . .
H17A H 0.1506 -0.7118 0.6349 0.059 Uiso 1 1 calc R . .
C18 C 0.0649(10) -0.6055(6) 0.6392(5) 0.040(2) Uani 1 1 d . . .
H18A H -0.0138 -0.6140 0.6212 0.048 Uiso 1 1 calc R . .
P2 P -0.0987(3) -0.13616(15) 0.73679(14) 0.0407(6) Uani 1 1 d . . .
C19 C -0.1926(12) -0.1090(6) 0.6520(6) 0.052(3) Uani 1 1 d . . .
C20 C -0.1660(16) -0.0321(8) 0.5893(7) 0.082(4) Uani 1 1 d . . .
H20A H -0.0985 0.0034 0.5898 0.098 Uiso 1 1 calc R . .
C21 C -0.2443(18) -0.0117(9) 0.5272(8) 0.098(6) Uani 1 1 d . . .
H21A H -0.2294 0.0389 0.4860 0.117 Uiso 1 1 calc R . .
C22 C -0.3444(17) -0.0647(10) 0.5247(8) 0.092(5) Uani 1 1 d . . .
H22A H -0.3972 -0.0491 0.4831 0.111 Uiso 1 1 calc R . .
C23 C -0.3640(12) -0.1411(8) 0.5854(7) 0.063(3) Uani 1 1 d . . .
H23A H -0.4282 -0.1783 0.5835 0.076 Uiso 1 1 calc R . .
C24 C -0.2896(11) -0.1629(8) 0.6487(6) 0.053(3) Uani 1 1 d . . .
H24A H -0.3049 -0.2141 0.6892 0.064 Uiso 1 1 calc R . .
C25 C 0.0572(6) -0.0864(4) 0.7106(4) 0.042(2) Uani 1 1 d G . .
C26 C 0.1516(7) -0.1336(4) 0.6926(4) 0.060(3) Uani 1 1 d G . .
H26A H 0.1340 -0.1886 0.6941 0.073 Uiso 1 1 calc R . .
C27 C 0.2722(6) -0.0986(5) 0.6725(5) 0.082(4) Uani 1 1 d G . .
H27A H 0.3353 -0.1301 0.6605 0.098 Uiso 1 1 calc R . .
C28 C 0.2984(6) -0.0163(6) 0.6703(5) 0.075(4) Uani 1 1 d G . .
H28A H 0.3791 0.0071 0.6568 0.090 Uiso 1 1 calc R . .
C29 C 0.2041(8) 0.0309(4) 0.6882(5) 0.077(4) Uani 1 1 d G . .
H29A H 0.2217 0.0859 0.6867 0.092 Uiso 1 1 calc R . .
C30 C 0.0835(7) -0.0042(4) 0.7084(4) 0.059(3) Uani 1 1 d G . .
H30A H 0.0204 0.0274 0.7204 0.071 Uiso 1 1 calc R . .
C31 C -0.1698(10) -0.0821(7) 0.7912(6) 0.048(2) Uani 1 1 d . . .
C32 C -0.1360(15) -0.1110(9) 0.8671(8) 0.080(4) Uani 1 1 d . . .
H32A H -0.0805 -0.1573 0.8884 0.096 Uiso 1 1 calc R . .
C33 C -0.1895(16) -0.0672(10) 0.9099(8) 0.085(5) Uani 1 1 d . . .
H33A H -0.1677 -0.0840 0.9600 0.102 Uiso 1 1 calc R . .
C34 C -0.2721(15) -0.0009(9) 0.8785(9) 0.081(4) Uani 1 1 d . . .
H34A H -0.3052 0.0266 0.9082 0.097 Uiso 1 1 calc R . .
C35 C -0.3089(14) 0.0271(9) 0.8061(9) 0.076(4) Uani 1 1 d . . .
H35A H -0.3678 0.0717 0.7866 0.091 Uiso 1 1 calc R . .
C36 C -0.2558(12) -0.0129(7) 0.7617(7) 0.061(3) Uani 1 1 d . . .
H36A H -0.2778 0.0065 0.7114 0.074 Uiso 1 1 calc R . .
P3 P -0.5082(2) -0.39787(17) 0.82650(14) 0.0365(5) Uani 1 1 d . . .
C37 C -0.5961(10) -0.4960(7) 0.8766(6) 0.048(3) Uani 1 1 d . . .
C38 C -0.5353(10) -0.5619(7) 0.9378(6) 0.052(3) Uani 1 1 d . . .
H38A H -0.4526 -0.5547 0.9515 0.062 Uiso 1 1 calc R . .
C39 C -0.6011(15) -0.6359(8) 0.9760(7) 0.073(4) Uani 1 1 d . . .
H39A H -0.5634 -0.6778 1.0176 0.088 Uiso 1 1 calc R . .
C40 C -0.7205(13) -0.6507(9) 0.9552(8) 0.066(4) Uani 1 1 d . . .
H40A H -0.7616 -0.7027 0.9810 0.079 Uiso 1 1 calc R . .
C41 C -0.7776(11) -0.5889(8) 0.8968(7) 0.058(3) Uani 1 1 d . . .
H41A H -0.8585 -0.5989 0.8824 0.069 Uiso 1 1 calc R . .
C42 C -0.7178(10) -0.5099(8) 0.8573(7) 0.054(3) Uani 1 1 d . . .
H42A H -0.7600 -0.4672 0.8182 0.064 Uiso 1 1 calc R . .
C43 C -0.5753(8) -0.3116(6) 0.8500(5) 0.036(2) Uani 1 1 d . . .
C44 C -0.6874(9) -0.3177(7) 0.8858(6) 0.043(2) Uani 1 1 d . . .
H44A H -0.7328 -0.3691 0.9014 0.052 Uiso 1 1 calc R . .
C45 C -0.7361(12) -0.2465(8) 0.8996(7) 0.066(4) Uani 1 1 d . . .
H45A H -0.8152 -0.2497 0.9221 0.079 Uiso 1 1 calc R . .
C46 C -0.6661(13) -0.1739(8) 0.8797(8) 0.072(4) Uani 1 1 d . . .
H46A H -0.6942 -0.1283 0.8920 0.087 Uiso 1 1 calc R . .
C47 C -0.5568(12) -0.1666(8) 0.8426(8) 0.069(4) Uani 1 1 d . . .
H47A H -0.5138 -0.1142 0.8252 0.082 Uiso 1 1 calc R . .
C48 C -0.5073(11) -0.2355(7) 0.8297(7) 0.054(3) Uani 1 1 d . . .
H48A H -0.4280 -0.2310 0.8073 0.065 Uiso 1 1 calc R . .
C49 C -0.5487(8) -0.3675(6) 0.7284(5) 0.037(2) Uani 1 1 d . . .
C50 C -0.4677(10) -0.3881(7) 0.6817(6) 0.050(3) Uani 1 1 d . . .
H50A H -0.3940 -0.4195 0.7012 0.060 Uiso 1 1 calc R . .
C51 C -0.4936(11) -0.3631(8) 0.6071(7) 0.060(3) Uani 1 1 d . . .
H51A H -0.4387 -0.3788 0.5767 0.072 Uiso 1 1 calc R . .
C52 C -0.6022(11) -0.3141(8) 0.5766(6) 0.058(3) Uani 1 1 d . . .
H52A H -0.6196 -0.2961 0.5258 0.069 Uiso 1 1 calc R . .
C53 C -0.6827(10) -0.2932(7) 0.6225(6) 0.049(3) Uani 1 1 d . . .
H53A H -0.7562 -0.2618 0.6026 0.059 Uiso 1 1 calc R . .
C54 C -0.6581(10) -0.3170(7) 0.6966(6) 0.047(2) Uani 1 1 d . . .
H54A H -0.7128 -0.3002 0.7264 0.056 Uiso 1 1 calc R . .
Si1 Si -0.1776(3) -0.75352(19) 0.88426(18) 0.0506(7) Uani 1 1 d . . .
N1 N -0.1001(6) -0.4120(4) 0.8539(4) 0.0265(14) Uani 1 1 d . . .
C55 C 0.0046(8) -0.4128(5) 0.9660(5) 0.0308(18) Uani 1 1 d . . .
H55A H 0.0100 -0.3530 0.9435 0.037 Uiso 1 1 calc R . .
C56 C -0.0509(7) -0.4558(5) 0.9257(4) 0.0250(16) Uani 1 1 d . . .
C57 C -0.0536(8) -0.5470(5) 0.9614(5) 0.0282(17) Uani 1 1 d . . .
C58 C -0.1048(9) -0.6014(6) 0.9248(5) 0.038(2) Uani 1 1 d . . .
C59 C -0.1410(10) -0.6573(6) 0.9048(5) 0.045(3) Uani 1 1 d . . .
C60 C -0.3448(18) -0.7531(11) 0.8793(10) 0.113(7) Uani 1 1 d . . .
H60A H -0.3726 -0.7042 0.8366 0.170 Uiso 1 1 calc R . .
H60B H -0.3799 -0.7498 0.9238 0.170 Uiso 1 1 calc R . .
H60C H -0.3731 -0.8053 0.8746 0.170 Uiso 1 1 calc R . .
C61 C -0.1060(16) -0.8455(8) 0.9655(7) 0.083(5) Uani 1 1 d . . .
H61A H -0.1425 -0.8466 1.0112 0.125 Uiso 1 1 calc R . .
H61B H -0.0156 -0.8377 0.9664 0.125 Uiso 1 1 calc R . .
H61C H -0.1234 -0.8991 0.9602 0.125 Uiso 1 1 calc R . .
C62 C -0.1049(14) -0.7554(8) 0.7989(7) 0.069(4) Uani 1 1 d . . .
H62A H -0.1406 -0.7099 0.7562 0.103 Uiso 1 1 calc R . .
H62B H -0.1215 -0.8101 0.7953 0.103 Uiso 1 1 calc R . .
H62C H -0.0147 -0.7473 0.8003 0.103 Uiso 1 1 calc R . .
Cl1 Cl -0.6005(4) 0.0344(3) 0.9173(3) 0.0959(12) Uani 1 1 d . . .
Cl2 Cl -0.7145(4) 0.2030(2) 0.8717(2) 0.0923(12) Uani 1 1 d . . .
Cl3 Cl -0.8580(4) 0.0598(3) 0.8640(2) 0.0860(11) Uani 1 1 d . . .
C63 C -0.7042(14) 0.1074(9) 0.8544(7) 0.075(4) Uani 1 1 d . . .
H63A H -0.6732 0.1212 0.8034 0.090 Uiso 1 1 calc R . .
B1 B -0.4844(12) 0.1806(7) 0.6400(6) 0.081(5) Uani 1 1 d D . .
F1 F -0.3734(10) 0.2132(7) 0.6516(7) 0.158(5) Uani 1 1 d D . .
F2 F -0.5495(11) 0.2427(7) 0.5856(5) 0.141(5) Uani 1 1 d D . .
F3 F -0.4600(10) 0.1130(5) 0.6202(6) 0.120(4) Uani 1 1 d D . .
F4 F -0.5523(9) 0.1534(6) 0.7037(5) 0.110(3) Uani 1 1 d D . .

loop_
_atom_site_aniso_label
_atom_site_aniso_U_11
_atom_site_aniso_U_22
_atom_site_aniso_U_33
_atom_site_aniso_U_23
_atom_site_aniso_U_13
_atom_site_aniso_U_12
Au1 0.0303(2) 0.0345(2) 0.0280(2) -0.01552(16) -0.00027(14) 0.00001(14)
Au2 0.0382(2) 0.0258(2) 0.0293(2) -0.00921(15) -0.00143(14) -0.00132(14)
Au3 0.0256(2) 0.0405(2) 0.0338(2) -0.01754(17) -0.00147(14) -0.00056(14)
P1 0.0319(12) 0.0363(13) 0.0314(12) -0.0170(10) 0.0000(9) 0.0014(9)
C1 0.044(5) 0.035(5) 0.027(4) -0.015(4) 0.001(4) -0.002(4)
C2 0.096(11) 0.051(7) 0.069(8) -0.029(6) 0.023(7) 0.013(7)
C3 0.141(15) 0.040(7) 0.074(10) -0.005(7) 0.020(10) 0.023(8)
C4 0.116(12) 0.036(6) 0.048(7) -0.002(5) 0.003(7) -0.016(7)
C5 0.064(7) 0.043(6) 0.035(5) -0.012(5) 0.003(5) -0.016(5)
C6 0.045(6) 0.036(5) 0.053(6) -0.020(5) -0.009(5) -0.009(4)
C7 0.034(5) 0.046(6) 0.040(5) -0.025(4) -0.002(4) 0.008(4)
C8 0.036(6) 0.063(7) 0.046(6) -0.034(5) 0.004(4) 0.001(5)
C9 0.042(6) 0.072(8) 0.067(7) -0.044(7) -0.016(5) 0.011(5)
C10 0.037(6) 0.077(8) 0.084(9) -0.042(7) -0.025(6) 0.005(6)
C11 0.043(6) 0.061(7) 0.070(8) -0.024(6) -0.004(5) -0.004(5)
C12 0.049(6) 0.041(6) 0.056(7) -0.014(5) 0.000(5) 0.002(5)
C13 0.036(5) 0.029(5) 0.029(4) -0.008(4) 0.001(4) 0.001(4)
C14 0.032(5) 0.048(6) 0.064(7) -0.023(5) -0.005(5) 0.004(4)
C15 0.039(6) 0.068(8) 0.067(7) -0.030(6) -0.012(5) 0.014(5)
C16 0.044(6) 0.055(7) 0.053(6) -0.016(5) 0.002(5) 0.015(5)
C17 0.061(7) 0.035(5) 0.046(6) -0.011(5) 0.004(5) -0.002(5)
C18 0.053(6) 0.036(5) 0.035(5) -0.019(4) 0.008(4) -0.003(4)
P2 0.0596(17) 0.0243(12) 0.0361(13) -0.0093(10) -0.0045(11) 0.0001(11)
C19 0.090(9) 0.023(5) 0.038(6) -0.006(4) -0.016(5) 0.007(5)
C20 0.130(14) 0.054(8) 0.060(8) -0.020(7) -0.019(8) -0.018(8)
C21 0.163(17) 0.060(9) 0.054(8) -0.004(7) -0.039(9) -0.025(9)
C22 0.126(14) 0.076(10) 0.071(10) -0.024(8) -0.046(9) 0.027(9)
C23 0.060(8) 0.069(8) 0.056(7) -0.020(6) -0.017(6) 0.003(6)
C24 0.055(7) 0.063(7) 0.045(6) -0.023(5) -0.006(5) 0.002(5)
C25 0.061(7) 0.030(5) 0.030(5) -0.007(4) 0.003(4) -0.008(4)
C26 0.064(8) 0.049(7) 0.063(7) -0.016(6) 0.022(6) -0.016(6)
C27 0.071(10) 0.087(10) 0.085(10) -0.032(8) 0.023(8) -0.014(8)
C28 0.076(9) 0.072(9) 0.068(8) -0.019(7) 0.009(7) -0.037(7)
C29 0.103(12) 0.059(8) 0.072(9) -0.030(7) -0.005(8) -0.028(8)
C30 0.072(8) 0.041(6) 0.065(8) -0.021(6) -0.004(6) -0.010(5)
C31 0.048(6) 0.041(6) 0.060(7) -0.026(5) -0.006(5) 0.007(5)
C32 0.103(12) 0.072(9) 0.080(10) -0.046(8) -0.012(8) 0.018(8)
C33 0.130(14) 0.086(11) 0.054(8) -0.042(8) -0.007(8) 0.016(9)
C34 0.093(11) 0.069(9) 0.109(12) -0.065(9) 0.008(9) 0.007(8)
C35 0.082(10) 0.066(9) 0.091(11) -0.043(8) -0.020(8) 0.018(7)
C36 0.080(9) 0.039(6) 0.072(8) -0.030(6) -0.008(6) 0.007(6)
P3 0.0272(12) 0.0464(14) 0.0430(14) -0.0249(12) 0.0006(10) -0.0013(10)
C37 0.041(6) 0.056(7) 0.060(7) -0.038(6) 0.007(5) -0.008(5)
C38 0.040(6) 0.054(7) 0.061(7) -0.022(6) -0.006(5) -0.008(5)
C39 0.112(12) 0.049(7) 0.060(8) -0.022(6) 0.002(7) -0.018(7)
C40 0.083(10) 0.063(8) 0.069(8) -0.043(7) 0.019(7) -0.036(7)
C41 0.040(6) 0.072(8) 0.077(8) -0.045(7) 0.010(6) -0.023(6)
C42 0.039(6) 0.065(7) 0.064(7) -0.033(6) 0.006(5) -0.007(5)
C43 0.029(5) 0.046(5) 0.037(5) -0.019(4) 0.001(4) -0.001(4)
C44 0.040(6) 0.043(6) 0.054(6) -0.026(5) 0.002(5) -0.007(4)
C45 0.050(7) 0.083(9) 0.089(9) -0.061(8) 0.030(6) -0.014(6)
C46 0.070(9) 0.069(8) 0.102(11) -0.060(8) 0.032(8) -0.018(7)
C47 0.060(8) 0.067(8) 0.097(10) -0.051(8) 0.027(7) -0.021(6)
C48 0.052(7) 0.053(7) 0.063(7) -0.028(6) 0.017(5) -0.009(5)
C49 0.024(5) 0.046(5) 0.045(5) -0.022(4) -0.010(4) 0.004(4)
C50 0.041(6) 0.075(8) 0.047(6) -0.039(6) -0.008(5) 0.011(5)
C51 0.047(7) 0.084(9) 0.066(8) -0.049(7) 0.004(6) 0.005(6)
C52 0.060(7) 0.070(8) 0.044(6) -0.023(6) -0.019(5) -0.001(6)
C53 0.041(6) 0.059(7) 0.053(6) -0.028(5) -0.010(5) 0.009(5)
C54 0.037(6) 0.066(7) 0.055(6) -0.042(6) 0.001(5) 0.005(5)
Si1 0.067(2) 0.0392(16) 0.0530(18) -0.0254(14) 0.0024(15) -0.0156(14)
N1 0.027(4) 0.023(3) 0.025(3) -0.005(3) 0.000(3) -0.002(3)
C55 0.034(5) 0.027(4) 0.029(4) -0.009(4) 0.002(4) -0.006(3)
C56 0.022(4) 0.023(4) 0.029(4) -0.010(3) 0.003(3) 0.001(3)
C57 0.025(4) 0.029(4) 0.034(4) -0.016(4) -0.003(3) -0.004(3)
C58 0.048(6) 0.031(5) 0.035(5) -0.012(4) -0.008(4) -0.001(4)
C59 0.068(7) 0.025(5) 0.045(6) -0.018(4) -0.027(5) -0.003(4)
C60 0.143(17) 0.110(14) 0.098(13) -0.052(11) 0.021(12) 0.050(12)
C61 0.138(14) 0.044(7) 0.067(8) -0.020(6) -0.005(9) 0.028(8)
C62 0.095(10) 0.055(7) 0.060(8) -0.025(6) -0.010(7) 0.008(7)
Cl1 0.073(3) 0.090(3) 0.131(4) -0.050(3) -0.009(2) 0.011(2)
Cl2 0.113(3) 0.064(2) 0.103(3) -0.035(2) 0.013(2) -0.009(2)
Cl3 0.073(2) 0.097(3) 0.103(3) -0.055(2) 0.000(2) -0.007(2)
C63 0.078(10) 0.095(10) 0.061(8) -0.040(8) 0.015(7) -0.003(8)
B1 0.122(16) 0.042(8) 0.083(12) -0.028(8) 0.038(11) -0.022(9)
F1 0.152(11) 0.131(9) 0.193(13) -0.064(9) 0.048(10) -0.089(8)
F2 0.182(12) 0.134(9) 0.078(7) -0.008(6) 0.022(7) 0.057(8)
F3 0.140(9) 0.080(6) 0.163(10) -0.072(7) 0.041(8) -0.007(6)
F4 0.115(8) 0.121(8) 0.084(6) -0.029(6) 0.037(6) 0.004(6)

loop_
_atom_type_symbol
_atom_type_description
_atom_type_scat_dispersion_real
_atom_type_scat_dispersion_imag
_atom_type_scat_source
C C 0.0033 0.0016 'International Tables Vol C Tables 4.2.6.8 and 6.1.1.4'
H H 0.0000 0.0000 'International Tables Vol C Tables 4.2.6.8 and 6.1.1.4'
B B 0.0013 0.0007 'International Tables Vol C Tables 4.2.6.8 and 6.1.1.4'
N N 0.0061 0.0033 'International Tables Vol C Tables 4.2.6.8 and 6.1.1.4'
F F 0.0171 0.0103 'International Tables Vol C Tables 4.2.6.8 and 6.1.1.4'
P P 0.1023 0.0942 'International Tables Vol C Tables 4.2.6.8 and 6.1.1.4'
Au Au -2.0133 8.8022 'International Tables Vol C Tables 4.2.6.8 and 6.1.1.4'
Cl Cl 0.1484 0.1585 'International Tables Vol C Tables 4.2.6.8 and 6.1.1.4'
Si Si 0.0817 0.0704 'International Tables Vol C Tables 4.2.6.8 and 6.1.1.4'

loop_
_geom_angle_atom_site_label_1
_geom_angle_atom_site_label_2
_geom_angle_atom_site_label_3
_geom_angle
_geom_angle_site_symmetry_1
_geom_angle_site_symmetry_3
N1 Au1 P1 173.81(19) . .
N1 Au1 Au3 42.85(19) . .
P1 Au1 Au3 134.04(6) . .
N1 Au1 Au2 41.91(18) . .
P1 Au1 Au2 132.64(7) . .
Au3 Au1 Au2 58.29(3) . .
N1 Au2 P2 174.4(2) . .
N1 Au2 Au3 44.25(19) . .
P2 Au2 Au3 130.57(8) . .
N1 Au2 Au1 41.66(18) . .
P2 Au2 Au1 136.42(7) . .
Au3 Au2 Au1 60.47(2) . .
N1 Au3 P3 175.09(19) . .
N1 Au3 Au2 43.81(18) . .
P3 Au3 Au2 131.46(7) . .
N1 Au3 Au1 42.18(18) . .
P3 Au3 Au1 136.76(6) . .
Au2 Au3 Au1 61.25(2) . .
C1 P1 C13 106.2(4) . .
C1 P1 C7 104.9(4) . .
C13 P1 C7 106.1(4) . .
C1 P1 Au1 113.4(3) . .
C13 P1 Au1 112.0(3) . .
C7 P1 Au1 113.6(3) . .
C2 C1 C6 118.2(9) . .
C2 C1 P1 118.7(8) . .
C6 C1 P1 123.0(7) . .
C3 C2 C1 118.9(11) . .
C4 C3 C2 122.2(12) . .
C5 C4 C3 119.8(11) . .
C4 C5 C6 119.6(11) . .
C5 C6 C1 121.3(10) . .
C8 C7 C12 122.9(10) . .
C8 C7 P1 121.2(8) . .
C12 C7 P1 115.7(7) . .
C7 C8 C9 117.0(10) . .
C10 C9 C8 122.8(11) . .
C9 C10 C11 118.0(11) . .
C10 C11 C12 123.6(12) . .
C11 C12 C7 115.7(11) . .
C14 C13 C18 119.0(9) . .
C14 C13 P1 118.6(7) . .
C18 C13 P1 122.4(7) . .
C13 C14 C15 120.3(10) . .
C16 C15 C14 121.4(11) . .
C17 C16 C15 118.8(10) . .
C16 C17 C18 120.9(10) . .
C13 C18 C17 119.6(10) . .
C31 P2 C19 107.4(5) . .
C31 P2 C25 104.9(4) . .
C19 P2 C25 107.8(5) . .
C31 P2 Au2 111.6(4) . .
C19 P2 Au2 111.1(3) . .
C25 P2 Au2 113.7(3) . .
C24 C19 C20 120.1(11) . .
C24 C19 P2 120.1(8) . .
C20 C19 P2 119.8(9) . .
C21 C20 C19 117.8(13) . .
C20 C21 C22 122.0(13) . .
C23 C22 C21 118.8(13) . .
C24 C23 C22 120.9(13) . .
C23 C24 C19 120.3(11) . .
C26 C25 C30 120.0 . .
C26 C25 P2 117.8(4) . .
C30 C25 P2 122.2(4) . .
C27 C26 C25 120.0 . .
C28 C27 C26 120.0 . .
C27 C28 C29 120.0 . .
C30 C29 C28 120.0 . .
C29 C30 C25 120.0 . .
C36 C31 C32 119.3(11) . .
C36 C31 P2 123.3(9) . .
C32 C31 P2 117.4(8) . .
C31 C32 C33 117.7(13) . .
C34 C33 C32 120.6(13) . .
C33 C34 C35 123.2(12) . .
C34 C35 C36 117.9(12) . .
C35 C36 C31 121.3(12) . .
C37 P3 C43 108.3(4) . .
C37 P3 C49 105.9(5) . .
C43 P3 C49 104.0(4) . .
C37 P3 Au3 114.2(4) . .
C43 P3 Au3 112.5(3) . .
C49 P3 Au3 111.3(3) . .
C42 C37 C38 118.9(10) . .
C42 C37 P3 122.9(9) . .
C38 C37 P3 118.2(8) . .
C39 C38 C37 118.6(11) . .
C38 C39 C40 122.4(13) . .
C41 C40 C39 119.1(12) . .
C40 C41 C42 121.5(11) . .
C37 C42 C41 119.5(12) . .
C44 C43 C48 118.7(9) . .
C44 C43 P3 123.6(7) . .
C48 C43 P3 117.7(7) . .
C43 C44 C45 120.5(9) . .
C46 C45 C44 118.9(10) . .
C47 C46 C45 120.8(11) . .
C46 C47 C48 120.8(11) . .
C47 C48 C43 120.1(10) . .
C50 C49 C54 118.1(9) . .
C50 C49 P3 120.2(7) . .
C54 C49 P3 121.5(7) . .
C51 C50 C49 121.3(10) . .
C50 C51 C52 120.1(10) . .
C53 C52 C51 119.0(10) . .
C54 C53 C52 121.8(10) . .
C53 C54 C49 119.7(9) . .
C60 Si1 C62 111.5(7) . .
C60 Si1 C59 103.8(7) . .
C62 Si1 C59 115.2(6) . .
C60 Si1 C61 115.2(8) . .
C62 Si1 C61 107.3(6) . .
C59 Si1 C61 103.8(5) . .
C56 N1 Au1 126.9(5) . .
C56 N1 Au2 122.4(5) . .
Au1 N1 Au2 96.4(3) . .
C56 N1 Au3 116.1(5) . .
Au1 N1 Au3 95.0(3) . .
Au2 N1 Au3 91.9(3) . .
C56 C55 C57 124.6(8) . 2_547
C55 C56 N1 122.1(7) . .
C55 C56 C57 115.7(7) . .
N1 C56 C57 122.3(7) . .
C55 C57 C56 119.7(7) 2_547 .
C55 C57 C58 118.3(8) 2_547 .
C56 C57 C58 122.0(8) . .
C59 C58 C57 169.4(10) . .
C58 C59 Si1 171.1(9) . .
Cl1 C63 Cl2 110.5(8) . .
Cl1 C63 Cl3 109.1(8) . .
Cl2 C63 Cl3 109.3(7) . .
F1 B1 F4 108.9(10) . .
F1 B1 F2 109.1(9) . .
F4 B1 F2 109.8(10) . .
F1 B1 F3 108.9(10) . .
F4 B1 F3 109.5(9) . .
F2 B1 F3 110.7(10) . .

loop_
_geom_bond_atom_site_label_1
_geom_bond_atom_site_label_2
_geom_bond_distance
_geom_bond_site_symmetry_2
Au1 N1 2.055(7) .
Au1 P1 2.240(2) .
Au1 Au3 3.0497(9) .
Au1 Au2 3.0729(8) .
Au2 N1 2.065(6) .
Au2 P2 2.240(2) .
Au2 Au3 2.9817(11) .
Au3 N1 2.082(7) .
Au3 P3 2.237(2) .
P1 C1 1.804(9) .
P1 C13 1.818(9) .
P1 C7 1.833(10) .
C1 C2 1.397(14) .
C1 C6 1.398(13) .
C2 C3 1.373(17) .
C3 C4 1.365(19) .
C4 C5 1.364(16) .
C5 C6 1.379(14) .
C7 C8 1.367(13) .
C7 C12 1.414(14) .
C8 C9 1.416(14) .
C9 C10 1.340(17) .
C10 C11 1.382(16) .
C11 C12 1.383(15) .
C13 C14 1.377(13) .
C13 C18 1.392(12) .
C14 C15 1.378(14) .
C15 C16 1.370(16) .
C16 C17 1.370(15) .
C17 C18 1.395(14) .
P2 C31 1.792(10) .
P2 C19 1.818(10) .
P2 C25 1.823(6) .
C19 C24 1.381(15) .
C19 C20 1.422(16) .
C20 C21 1.388(18) .
C21 C22 1.39(2) .
C22 C23 1.384(18) .
C23 C24 1.380(15) .
C25 C26 1.3900 .
C25 C30 1.3900 .
C26 C27 1.3900 .
C27 C28 1.3900 .
C28 C29 1.3900 .
C29 C30 1.3900 .
C31 C36 1.404(15) .
C31 C32 1.407(17) .
C32 C33 1.416(17) .
C33 C34 1.353(19) .
C34 C35 1.356(19) .
C35 C36 1.393(17) .
P3 C37 1.813(11) .
P3 C43 1.814(9) .
P3 C49 1.821(10) .
C37 C42 1.378(14) .
C37 C38 1.424(15) .
C38 C39 1.366(16) .
C39 C40 1.370(18) .
C40 C41 1.346(18) .
C41 C42 1.401(15) .
C43 C44 1.350(13) .
C43 C48 1.383(14) .
C44 C45 1.412(14) .
C45 C46 1.348(16) .
C46 C47 1.336(16) .
C47 C48 1.370(15) .
C49 C50 1.376(13) .
C49 C54 1.419(13) .
C50 C51 1.370(15) .
C51 C52 1.396(16) .
C52 C53 1.365(15) .
C53 C54 1.361(14) .
Si1 C60 1.759(19) .
Si1 C62 1.833(13) .
Si1 C59 1.844(9) .
Si1 C61 1.886(13) .
N1 C56 1.401(10) .
C55 C56 1.378(11) .
C55 C57 1.404(12) 2_547
C56 C57 1.417(11) .
C57 C55 1.404(12) 2_547
C57 C58 1.454(12) .
C58 C59 1.205(12) .
Cl1 C63 1.739(15) .
Cl2 C63 1.758(14) .
Cl3 C63 1.783(15) .
B1 F1 1.345(12) .
B1 F4 1.346(11) .
B1 F2 1.349(12) .
B1 F3 1.351(11) .
